data_4502195
loop_
_publ_author_name
'Shi, Xianju'
'Wang, Xia'
'Li, Linke'
'Hou, Hongwei'
'Fan, Yaoting'

_publ_section_title
;
 Secondary Ligand-Directed Assembly of CdIICoordination Architectures:
 From 0D to 3D Complexes Based on Ferrocenyl Carboxylate
;
_journal_issue 6
_journal_name_full 'Crystal Growth &amp; Design'
_journal_page_first 2490
_journal_paper_doi 10.1021/cg900566v
_journal_volume 10
_journal_year 2010
_chemical_formula_sum 'C70 H68 Cd2 Fe2 N8 O14'
_chemical_formula_weight 1581.82
_chemical_name_systematic
; 
 ? 
;
_space_group_IT_number 1
_symmetry_cell_setting triclinic
_symmetry_space_group_name_Hall 'P 1'
_symmetry_space_group_name_H-M 'P 1'
_atom_sites_solution_hydrogens geom
_atom_sites_solution_primary direct
_atom_sites_solution_secondary difmap
_audit_creation_method SHELXL-97
_cell_angle_alpha 76.38(3)
_cell_angle_beta 88.99(3)
_cell_angle_gamma 89.68(3)
_cell_formula_units_Z 1
_cell_length_a 10.238(2)
_cell_length_b 12.877(3)
_cell_length_c 13.513(3)
_cell_measurement_reflns_used 5175
_cell_measurement_temperature 293(2)
_cell_measurement_theta_max 27.6471
_cell_measurement_theta_min 1.9660
_cell_volume 1731.1(7)
_computing_cell_refinement 'CrystalClear (Rigaku/MSC Inc., 2006)'
_computing_data_collection 'CrystalClear (Rigaku/MSC Inc., 2006)'
_computing_data_reduction 'CrystalClear (Rigaku/MSC Inc., 2006)'
_computing_molecular_graphics 'CrystalStructure 3.7.0'
_computing_publication_material 'CrystalStructure 3.7.0'
_computing_structure_refinement 'SHELXL-97 (Sheldrick, 1997)'
_computing_structure_solution 'SHELXS-97 (Sheldrick, 1990)'
_diffrn_ambient_temperature 293(2)
_diffrn_detector_area_resol_mean 28.5714
_diffrn_measured_fraction_theta_full 0.994
_diffrn_measured_fraction_theta_max 0.994
_diffrn_measurement_device_type 'Rigaku Saturn724'
_diffrn_measurement_method dtprofit.ref
_diffrn_radiation_monochromator graphite
_diffrn_radiation_source 'fine-focus sealed tube'
_diffrn_radiation_type MoK\a
_diffrn_radiation_wavelength 0.71073
_diffrn_reflns_av_R_equivalents 0.0389
_diffrn_reflns_av_sigmaI/netI 0.0710
_diffrn_reflns_limit_h_max 12
_diffrn_reflns_limit_h_min -12
_diffrn_reflns_limit_k_max 15
_diffrn_reflns_limit_k_min -15
_diffrn_reflns_limit_l_max 16
_diffrn_reflns_limit_l_min -16
_diffrn_reflns_number 16314
_diffrn_reflns_theta_full 25.00
_diffrn_reflns_theta_max 25.00
_diffrn_reflns_theta_min 2.50
_exptl_absorpt_coefficient_mu 1.086
_exptl_absorpt_correction_T_max 0.8454
_exptl_absorpt_correction_T_min 0.7806
_exptl_absorpt_correction_type empirical
_exptl_crystal_colour Red
_exptl_crystal_density_diffrn 1.517
_exptl_crystal_density_method 'not measured'
_exptl_crystal_description Prism
_exptl_crystal_F_000 804
_exptl_crystal_size_max 0.24
_exptl_crystal_size_mid 0.20
_exptl_crystal_size_min 0.16
_refine_diff_density_max 1.227
_refine_diff_density_min -0.760
_refine_diff_density_rms 0.090
_refine_ls_abs_structure_details 'Flack H D (1983), Acta Cryst. A39, 876-881'
_refine_ls_abs_structure_Flack -0.01(3)
_refine_ls_extinction_method none
_refine_ls_goodness_of_fit_ref 1.094
_refine_ls_hydrogen_treatment mixed
_refine_ls_matrix_type full
_refine_ls_number_parameters 881
_refine_ls_number_reflns 10996
_refine_ls_number_restraints 34
_refine_ls_restrained_S_all 1.093
_refine_ls_R_factor_all 0.0672
_refine_ls_R_factor_gt 0.0585
_refine_ls_shift/su_max 0.005
_refine_ls_shift/su_mean 0.000
_refine_ls_structure_factor_coef Fsqd
_refine_ls_weighting_details 'calc w=1/[\s^2^(Fo^2^)+(0.0705P)^2^+0.5616P] where P=(Fo^2^+2Fc^2^)/3'
_refine_ls_weighting_scheme calc
_refine_ls_wR_factor_gt 0.1379
_refine_ls_wR_factor_ref 0.1521
_reflns_number_gt 9472
_reflns_number_total 10996
_reflns_threshold_expression >2sigma(I)
_cod_data_source_file cg900566v_si_002.cif
_cod_data_source_block complex-4
_cod_depositor_comments
;
The following automatic conversions were performed:

'_symmetry_cell_setting' value 'Triclinic' changed to 'triclinic'
according to /home/saulius/struct/CIF-dictionaries/cif_core.dic
dictionary named 'cif_core.dic' version 2.4.2 from 2011-04-26.

Automatic conversion script
Id: cif_fix_values 1715 2011-07-08 13:25:40Z adriana 
;
_cod_original_cell_volume 1731.0(6)
_cod_original_sg_symbol_H-M P1
_cod_database_code 4502195

loop_
_symmetry_equiv_pos_as_xyz
'x, y, z'

loop_
_atom_site_label
_atom_site_type_symbol
_atom_site_fract_x
_atom_site_fract_y
_atom_site_fract_z
_atom_site_U_iso_or_equiv
_atom_site_adp_type
_atom_site_occupancy
_atom_site_symmetry_multiplicity
_atom_site_calc_flag
_atom_site_refinement_flags
Cd1 Cd 0.31656(5) 0.10168(4) 0.43934(4) 0.05224(18) Uani 1 1 d .
Cd2 Cd 0.88537(5) -0.47434(4) 0.76921(4) 0.05093(18) Uani 1 1 d .
O1 O 0.3437(7) 0.2280(5) 0.5359(5) 0.0659(17) Uani 1 1 d .
O2 O 0.3297(8) 0.0633(6) 0.6298(6) 0.064(2) Uani 1 1 d .
O3 O 0.6102(7) 0.1057(6) 0.7483(6) 0.078(2) Uani 1 1 d .
O4 O 0.1726(10) -0.1804(7) 0.8762(12) 0.146(5) Uani 1 1 d .
O5 O 0.0742(6) -0.4140(6) 0.8483(5) 0.0679(18) Uani 1 1 d .
O6 O -0.1094(7) -0.4481(7) 0.9389(6) 0.083(2) Uani 1 1 d .
O7 O 0.1226(7) 0.2016(6) 0.3653(6) 0.0731(19) Uani 1 1 d .
O8 O 0.3071(7) 0.2162(6) 0.2777(5) 0.077(2) Uani 1 1 d .
O9 O 0.0213(9) 0.4500(8) 0.3453(10) 0.131(4) Uani 1 1 d .
O10 O -0.4156(7) 0.6769(7) 0.4589(6) 0.081(2) Uani 1 1 d .
O11 O -0.1309(8) 0.5788(6) 0.5795(6) 0.0603(18) Uani 1 1 d .
O12 O -0.1468(7) 0.6987(5) 0.6709(5) 0.0665(17) Uani 1 1 d .
O13 O 0.2296(15) 0.4322(9) 0.4919(11) 0.136(5) Uani 1 1 d D
O14 O 0.9680(15) 0.8742(8) 0.7303(12) 0.142(5) Uani 1 1 d D
N1 N 0.2262(8) -0.0610(6) 0.4488(6) 0.0579(19) Uani 1 1 d .
N2 N 0.1946(8) -0.2359(6) 0.5209(6) 0.0509(18) Uani 1 1 d .
N3 N 0.4528(7) -0.5179(6) 0.7544(5) 0.0542(17) Uani 1 1 d .
N4 N 0.6699(6) -0.5308(6) 0.7831(5) 0.0510(17) Uani 1 1 d .
N5 N 0.5354(7) 0.0564(6) 0.4288(6) 0.0538(17) Uani 1 1 d .
N6 N 0.7494(7) 0.0507(6) 0.4670(5) 0.0526(17) Uani 1 1 d .
N7 N 1.0041(8) 0.2248(7) 0.6934(6) 0.0542(19) Uani 1 1 d .
N8 N 0.9813(8) 0.3678(6) 0.7599(6) 0.0528(18) Uani 1 1 d .
C1 C 0.3457(8) 0.1605(7) 0.6231(7) 0.051(2) Uani 1 1 d .
C2 C 0.3646(10) 0.2050(8) 0.7180(8) 0.065(2) Uani 1 1 d .
H2A H 0.4361 0.2557 0.7044 0.078 Uiso 1 1 calc R
H2B H 0.2862 0.2438 0.7290 0.078 Uiso 1 1 calc R
C3 C 0.3930(9) 0.1216(8) 0.8156(7) 0.060(2) Uani 1 1 d U
H3A H 0.3299 0.0642 0.8238 0.072 Uiso 1 1 calc R
H3B H 0.3823 0.1541 0.8732 0.072 Uiso 1 1 calc R
C4 C 0.5312(9) 0.0748(7) 0.8163(7) 0.055(2) Uani 1 1 d U
C5 C 0.5626(11) -0.0156(7) 0.9058(7) 0.050(2) Uani 1 1 d U
C6 C 0.4762(10) -0.0667(8) 0.9884(7) 0.061(2) Uani 1 1 d U
H6 H 0.3857 -0.0462 0.9995 0.073 Uiso 1 1 calc R
C7 C 0.5471(13) -0.1562(8) 1.0499(7) 0.074(3) Uani 1 1 d .
H7 H 0.5129 -0.2075 1.1101 0.089 Uiso 1 1 calc R
C8 C 0.6754(11) -0.1550(9) 1.0082(9) 0.075(3) Uani 1 1 d .
H8 H 0.7441 -0.2070 1.0344 0.090 Uiso 1 1 calc R
C9 C 0.6871(9) -0.0697(8) 0.9202(8) 0.061(2) Uani 1 1 d .
H9 H 0.7653 -0.0514 0.8768 0.073 Uiso 1 1 calc R
C10 C 0.4372(15) -0.1733(9) 0.7721(8) 0.084(3) Uani 1 1 d U
H10 H 0.3894 -0.1133 0.7299 0.101 Uiso 1 1 calc R
C11 C 0.5741(17) -0.2008(12) 0.7582(11) 0.106(4) Uani 1 1 d U
H11 H 0.6353 -0.1623 0.7059 0.127 Uiso 1 1 calc R
C12 C 0.6006(13) -0.2925(10) 0.8331(11) 0.096(4) Uani 1 1 d U
H12 H 0.6862 -0.3275 0.8436 0.116 Uiso 1 1 calc R
C13 C 0.4883(10) -0.3253(8) 0.8951(9) 0.069(2) Uani 1 1 d U
H13 H 0.4833 -0.3868 0.9537 0.082 Uiso 1 1 calc R
C14 C 0.3841(11) -0.2520(7) 0.8592(7) 0.061(2) Uani 1 1 d U
C15 C 0.2505(10) -0.2533(8) 0.9062(9) 0.071(3) Uani 1 1 d U
C16 C 0.2153(10) -0.3474(10) 0.9959(8) 0.075(3) Uani 1 1 d .
H16A H 0.2501 -0.3338 1.0579 0.089 Uiso 1 1 calc R
H16B H 0.2562 -0.4118 0.9847 0.089 Uiso 1 1 calc R
C17 C 0.0628(11) -0.3661(12) 1.0102(9) 0.085(4) Uani 1 1 d .
H17A H 0.0453 -0.4156 1.0751 0.102 Uiso 1 1 calc R
H17B H 0.0201 -0.2989 1.0113 0.102 Uiso 1 1 calc R
C18 C 0.0052(10) -0.4110(8) 0.9246(8) 0.063(2) Uani 1 1 d .
C19 C 0.1892(10) 0.2438(8) 0.2889(8) 0.064(2) Uani 1 1 d .
C20 C 0.1337(12) 0.3347(13) 0.2087(9) 0.098(4) Uani 1 1 d .
H20A H 0.1530 0.3218 0.1420 0.118 Uiso 1 1 calc R
H20B H 0.1773 0.4003 0.2124 0.118 Uiso 1 1 calc R
C21 C -0.0552(11) 0.3941(8) 0.3095(9) 0.074(3) Uani 1 1 d .
C22 C -0.0155(10) 0.3501(10) 0.2191(9) 0.082(3) Uani 1 1 d .
H22A H -0.0462 0.3983 0.1575 0.098 Uiso 1 1 calc R
H22B H -0.0583 0.2818 0.2251 0.098 Uiso 1 1 calc R
C23 C -0.1845(11) 0.3715(7) 0.3522(8) 0.061(2) Uani 1 1 d .
C24 C -0.2902(11) 0.3153(7) 0.3146(9) 0.069(3) Uani 1 1 d .
H24 H -0.2834 0.2821 0.2565 0.083 Uiso 1 1 calc R
C25 C -0.4047(13) 0.3203(9) 0.3734(12) 0.094(4) Uani 1 1 d .
H25 H -0.4897 0.2911 0.3616 0.113 Uiso 1 1 calc R
C26 C -0.3803(16) 0.3734(11) 0.4496(10) 0.099(4) Uani 1 1 d .
H26 H -0.4440 0.3869 0.5002 0.118 Uiso 1 1 calc R
C27 C -0.2457(16) 0.4091(9) 0.4385(9) 0.090(4) Uani 1 1 d .
H27 H -0.2018 0.4492 0.4816 0.108 Uiso 1 1 calc R
C28 C -0.2771(11) 0.6175(7) 0.2180(7) 0.064(3) Uani 1 1 d .
H28 H -0.1859 0.6409 0.2086 0.077 Uiso 1 1 calc R
C29 C -0.3444(12) 0.5602(8) 0.1561(8) 0.071(3) Uani 1 1 d .
H29 H -0.3085 0.5374 0.0969 0.086 Uiso 1 1 calc R
C30 C -0.4747(12) 0.5421(10) 0.1973(9) 0.081(3) Uani 1 1 d .
H30 H -0.5422 0.5027 0.1709 0.097 Uiso 1 1 calc R
C31 C -0.4901(11) 0.5847(8) 0.2847(8) 0.071(3) Uani 1 1 d .
H31 H -0.5695 0.5823 0.3267 0.085 Uiso 1 1 calc R
C32 C -0.3665(10) 0.6342(8) 0.2990(8) 0.053(2) Uani 1 1 d .
C33 C -0.3338(10) 0.6764(7) 0.3901(7) 0.059(2) Uani 1 1 d .
C34 C -0.2002(10) 0.7270(8) 0.3920(7) 0.060(2) Uani 1 1 d .
H34A H -0.1932 0.7887 0.3350 0.072 Uiso 1 1 calc R
H34B H -0.1337 0.6762 0.3824 0.072 Uiso 1 1 calc R
C35 C -0.1717(11) 0.7623(7) 0.4897(8) 0.065(3) Uani 1 1 d .
H35A H -0.2446 0.8053 0.5038 0.078 Uiso 1 1 calc R
H35B H -0.0953 0.8081 0.4773 0.078 Uiso 1 1 calc R
C36 C -0.1476(8) 0.6729(7) 0.5862(7) 0.051(2) Uani 1 1 d .
C37 C 0.2170(9) -0.1373(8) 0.5357(7) 0.059(2) Uani 1 1 d .
H37 H 0.2253 -0.1236 0.5999 0.071 Uiso 1 1 calc R
C38 C 0.2015(8) -0.1171(7) 0.3728(7) 0.053(2) Uani 1 1 d .
C39 C 0.2004(11) -0.0803(8) 0.2652(7) 0.068(3) Uani 1 1 d .
H39 H 0.2165 -0.0091 0.2337 0.082 Uiso 1 1 calc R
C40 C 0.1742(11) -0.1554(11) 0.2085(8) 0.077(3) Uani 1 1 d .
H40 H 0.1680 -0.1334 0.1380 0.093 Uiso 1 1 calc R
C41 C 0.1569(13) -0.2645(11) 0.2572(9) 0.085(3) Uani 1 1 d .
H41 H 0.1439 -0.3133 0.2173 0.102 Uiso 1 1 calc R
C42 C 0.1588(10) -0.3012(8) 0.3614(8) 0.065(2) Uani 1 1 d .
H42 H 0.1428 -0.3723 0.3933 0.078 Uiso 1 1 calc R
C43 C 0.1859(8) -0.2256(7) 0.4156(6) 0.0476(19) Uani 1 1 d .
C44 C 0.1941(8) -0.3363(7) 0.6035(7) 0.055(2) Uani 1 1 d .
H44A H 0.1426 -0.3903 0.5827 0.065 Uiso 1 1 calc R
H44B H 0.1540 -0.3224 0.6646 0.065 Uiso 1 1 calc R
C45 C 0.3331(8) -0.3779(7) 0.6264(7) 0.051(2) Uani 1 1 d .
H45A H 0.3760 -0.3878 0.5647 0.062 Uiso 1 1 calc R
H45B H 0.3833 -0.3270 0.6528 0.062 Uiso 1 1 calc R
C46 C 0.3246(10) -0.4848(8) 0.7056(8) 0.063(3) Uani 1 1 d .
H46A H 0.2607 -0.4788 0.7578 0.076 Uiso 1 1 calc R
H46B H 0.2948 -0.5396 0.6728 0.076 Uiso 1 1 calc R
C47 C 0.5773(8) -0.4898(7) 0.7159(7) 0.050(2) Uani 1 1 d .
H47 H 0.5947 -0.4475 0.6512 0.060 Uiso 1 1 calc R
C48 C 0.4665(9) -0.5820(6) 0.8524(6) 0.0472(19) Uani 1 1 d .
C49 C 0.3748(10) -0.6321(8) 0.9281(7) 0.062(2) Uani 1 1 d .
H49 H 0.2855 -0.6276 0.9164 0.075 Uiso 1 1 calc R
C50 C 0.4241(11) -0.6884(9) 1.0209(8) 0.075(3) Uani 1 1 d .
H50 H 0.3676 -0.7244 1.0720 0.090 Uiso 1 1 calc R
C51 C 0.5598(12) -0.6907(10) 1.0371(9) 0.084(3) Uani 1 1 d U
H51 H 0.5887 -0.7248 1.1015 0.100 Uiso 1 1 calc R
C52 C 0.6512(10) -0.6472(9) 0.9662(8) 0.069(3) Uani 1 1 d U
H52 H 0.7401 -0.6553 0.9793 0.083 Uiso 1 1 calc R
C53 C 0.6045(9) -0.5878(7) 0.8697(7) 0.054(2) Uani 1 1 d .
C54 C 0.6221(9) 0.0607(8) 0.4992(7) 0.056(2) Uani 1 1 d .
H54 H 0.5996 0.0695 0.5637 0.067 Uiso 1 1 calc R
C55 C 0.6073(9) 0.0431(7) 0.3431(6) 0.051(2) Uani 1 1 d .
C56 C 0.5686(11) 0.0394(9) 0.2461(9) 0.076(3) Uani 1 1 d U
H56 H 0.4808 0.0439 0.2293 0.091 Uiso 1 1 calc R
C57 C 0.6621(13) 0.0290(10) 0.1759(8) 0.083(3) Uani 1 1 d U
H57 H 0.6364 0.0248 0.1113 0.099 Uiso 1 1 calc R
C58 C 0.7963(13) 0.0246(10) 0.1978(10) 0.088(3) Uani 1 1 d U
H58 H 0.8574 0.0179 0.1479 0.106 Uiso 1 1 calc R
C59 C 0.8377(11) 0.0301(8) 0.2937(8) 0.068(3) Uani 1 1 d .
H59 H 0.9259 0.0264 0.3097 0.082 Uiso 1 1 calc R
C60 C 0.7425(9) 0.0414(7) 0.3649(7) 0.053(2) Uani 1 1 d .
C61 C 0.8719(10) 0.0588(10) 0.5186(9) 0.071(3) Uani 1 1 d .
H61A H 0.9401 0.0819 0.4676 0.085 Uiso 1 1 calc R
H61B H 0.8955 -0.0117 0.5582 0.085 Uiso 1 1 calc R
C62 C 0.8677(8) 0.1340(8) 0.5877(8) 0.061(2) Uani 1 1 d .
H62A H 0.8189 0.1018 0.6493 0.073 Uiso 1 1 calc R
H62B H 0.8233 0.1993 0.5543 0.073 Uiso 1 1 calc R
C63 C 1.0059(8) 0.1604(7) 0.6152(7) 0.056(2) Uani 1 1 d .
H63A H 1.0536 0.0945 0.6409 0.068 Uiso 1 1 calc R
H63B H 1.0512 0.1999 0.5544 0.068 Uiso 1 1 calc R
C64 C 0.9817(9) 0.3312(8) 0.6757(8) 0.061(2) Uani 1 1 d .
H64 H 0.9681 0.3744 0.6111 0.073 Uiso 1 1 calc R
C65 C 1.0186(10) 0.1882(8) 0.8003(8) 0.061(2) Uani 1 1 d .
C66 C 1.0393(10) 0.0863(8) 0.8588(10) 0.076(3) Uani 1 1 d U
H66 H 1.0422 0.0274 0.8300 0.091 Uiso 1 1 calc R
C67 C 1.0557(13) 0.0756(10) 0.9631(10) 0.091(4) Uani 1 1 d U
H67 H 1.0740 0.0093 1.0055 0.109 Uiso 1 1 calc R
C68 C 1.0438(13) 0.1675(10) 1.0033(9) 0.088(3) Uani 1 1 d U
H68 H 1.0549 0.1593 1.0729 0.105 Uiso 1 1 calc R
C69 C 1.0169(10) 0.2684(9) 0.9454(8) 0.070(3) Uani 1 1 d .
H69 H 1.0079 0.3270 0.9742 0.084 Uiso 1 1 calc R
C70 C 1.0039(9) 0.2776(7) 0.8413(7) 0.057(2) Uani 1 1 d .
Fe1 Fe -0.34162(13) 0.47374(10) 0.30686(10) 0.0565(3) Uani 1 1 d .
Fe2 Fe 0.53806(14) -0.17068(10) 0.90038(10) 0.0575(3) Uani 1 1 d .
H1W H 0.273(10) 0.374(6) 0.500(9) 0.12(5) Uiso 1 1 d D
H3W H 1.043(4) 0.853(6) 0.753(7) 0.05(3) Uiso 1 1 d D
H4W H 0.942(7) 0.823(5) 0.706(7) 0.06(3) Uiso 1 1 d D
H2W H 0.172(6) 0.424(6) 0.449(5) 0.04(3) Uiso 1 1 d D

loop_
_atom_site_aniso_label
_atom_site_aniso_U_11
_atom_site_aniso_U_22
_atom_site_aniso_U_33
_atom_site_aniso_U_23
_atom_site_aniso_U_13
_atom_site_aniso_U_12
Cd1 0.0495(4) 0.0485(4) 0.0579(4) -0.0103(3) -0.0092(3) 0.0001(3)
Cd2 0.0485(4) 0.0504(4) 0.0551(4) -0.0143(3) -0.0074(3) 0.0002(3)
O1 0.085(5) 0.057(4) 0.056(4) -0.012(3) -0.012(3) 0.004(3)
O2 0.084(6) 0.047(4) 0.062(5) -0.015(3) -0.002(4) -0.005(4)
O3 0.062(4) 0.086(5) 0.072(5) 0.005(4) 0.013(4) 0.003(4)
O4 0.087(6) 0.066(6) 0.288(16) -0.043(8) -0.071(8) 0.014(5)
O5 0.053(4) 0.097(5) 0.061(4) -0.034(4) -0.003(3) -0.009(4)
O6 0.061(4) 0.130(7) 0.068(5) -0.044(5) 0.008(4) -0.027(5)
O7 0.061(4) 0.083(5) 0.067(4) -0.002(4) -0.002(4) 0.015(4)
O8 0.056(4) 0.096(6) 0.065(4) 0.010(4) 0.002(3) 0.015(4)
O9 0.074(5) 0.100(7) 0.244(13) -0.086(8) -0.068(7) 0.023(5)
O10 0.073(5) 0.099(6) 0.076(5) -0.033(4) 0.013(4) -0.008(4)
O11 0.066(5) 0.053(4) 0.061(4) -0.012(3) -0.005(4) 0.006(3)
O12 0.086(5) 0.054(4) 0.060(4) -0.013(3) -0.008(3) 0.006(3)
O13 0.176(12) 0.079(7) 0.168(11) -0.050(7) -0.099(10) 0.048(7)
O14 0.178(13) 0.064(6) 0.184(12) -0.020(7) -0.097(10) -0.002(7)
N1 0.058(5) 0.047(4) 0.068(5) -0.010(4) -0.011(4) -0.003(3)
N2 0.048(4) 0.046(4) 0.059(4) -0.014(3) -0.002(4) -0.002(3)
N3 0.055(4) 0.055(4) 0.052(4) -0.010(3) -0.011(3) 0.006(3)
N4 0.034(3) 0.055(4) 0.060(4) -0.004(3) -0.002(3) -0.003(3)
N5 0.047(4) 0.058(4) 0.058(4) -0.018(3) -0.016(3) 0.012(3)
N6 0.050(4) 0.062(5) 0.049(4) -0.020(3) -0.012(3) 0.006(3)
N7 0.050(4) 0.063(5) 0.055(4) -0.024(4) -0.006(4) 0.004(4)
N8 0.062(5) 0.043(4) 0.059(5) -0.022(3) -0.021(4) 0.014(3)
C1 0.039(4) 0.059(6) 0.052(5) -0.010(4) -0.004(4) 0.008(4)
C2 0.069(6) 0.061(6) 0.073(6) -0.032(5) -0.010(5) 0.017(5)
C3 0.060(5) 0.073(6) 0.050(5) -0.022(4) 0.000(4) 0.016(4)
C4 0.062(5) 0.055(5) 0.048(5) -0.011(4) -0.006(4) -0.007(4)
C5 0.065(6) 0.035(5) 0.048(5) -0.008(4) -0.009(4) -0.004(4)
C6 0.073(6) 0.063(6) 0.048(5) -0.013(4) -0.016(4) -0.005(5)
C7 0.111(9) 0.060(6) 0.048(5) -0.007(4) -0.009(6) -0.016(6)
C8 0.073(7) 0.067(7) 0.085(7) -0.016(6) -0.030(6) 0.012(5)
C9 0.056(5) 0.059(6) 0.068(6) -0.011(4) -0.015(5) 0.008(4)
C10 0.144(9) 0.060(6) 0.055(5) -0.024(4) -0.026(5) -0.012(6)
C11 0.145(10) 0.100(8) 0.090(8) -0.057(6) 0.028(8) -0.042(8)
C12 0.084(7) 0.079(7) 0.141(11) -0.058(7) 0.028(7) -0.003(6)
C13 0.077(6) 0.045(5) 0.090(7) -0.028(4) -0.019(5) 0.009(4)
C14 0.083(5) 0.048(5) 0.058(5) -0.023(4) -0.018(4) 0.003(4)
C15 0.057(5) 0.063(6) 0.103(8) -0.038(5) -0.032(5) 0.009(4)
C16 0.068(7) 0.095(8) 0.067(6) -0.031(6) -0.016(5) -0.002(6)
C17 0.076(8) 0.125(10) 0.070(7) -0.052(7) 0.004(6) -0.021(7)
C18 0.059(6) 0.071(6) 0.061(6) -0.019(5) 0.003(5) -0.006(5)
C19 0.061(6) 0.069(6) 0.061(6) -0.014(5) 0.002(5) -0.004(5)
C20 0.078(8) 0.142(13) 0.059(7) 0.008(7) 0.000(6) 0.022(8)
C21 0.077(7) 0.041(5) 0.103(8) -0.015(5) -0.032(6) 0.010(5)
C22 0.058(6) 0.082(8) 0.097(9) -0.005(6) -0.004(6) 0.016(5)
C23 0.082(7) 0.031(4) 0.069(6) -0.007(4) -0.014(5) 0.007(4)
C24 0.075(7) 0.040(5) 0.088(7) -0.007(5) -0.007(6) -0.003(4)
C25 0.093(9) 0.053(6) 0.127(11) -0.004(7) 0.022(8) -0.020(6)
C26 0.130(12) 0.074(8) 0.073(8) 0.018(6) 0.027(8) -0.004(8)
C27 0.138(12) 0.063(7) 0.063(7) 0.000(5) -0.029(7) -0.001(7)
C28 0.081(7) 0.045(5) 0.053(5) 0.017(4) -0.004(5) 0.003(5)
C29 0.100(9) 0.059(6) 0.054(6) -0.011(5) -0.013(6) 0.014(6)
C30 0.082(8) 0.079(7) 0.084(8) -0.021(6) -0.034(6) 0.022(6)
C31 0.074(7) 0.068(6) 0.068(6) -0.008(5) -0.029(5) 0.015(5)
C32 0.051(6) 0.051(6) 0.060(6) -0.016(5) -0.010(5) 0.010(4)
C33 0.063(6) 0.052(5) 0.058(5) -0.006(4) 0.006(5) 0.001(4)
C34 0.067(6) 0.062(6) 0.045(5) 0.002(4) 0.000(4) -0.005(5)
C35 0.071(6) 0.045(5) 0.074(7) -0.005(4) -0.014(5) -0.002(4)
C36 0.044(5) 0.058(5) 0.049(5) -0.006(4) -0.004(4) -0.003(4)
C37 0.061(6) 0.057(5) 0.061(6) -0.015(4) -0.020(5) 0.003(4)
C38 0.043(5) 0.061(5) 0.059(5) -0.020(4) -0.008(4) 0.001(4)
C39 0.083(7) 0.066(6) 0.046(5) 0.009(4) -0.002(5) -0.001(5)
C40 0.080(7) 0.108(9) 0.041(5) -0.012(5) -0.010(5) 0.012(7)
C41 0.093(9) 0.093(9) 0.079(8) -0.041(7) -0.004(7) 0.007(7)
C42 0.075(6) 0.057(6) 0.065(6) -0.020(5) -0.009(5) -0.001(5)
C43 0.044(4) 0.052(5) 0.046(5) -0.009(4) -0.004(4) 0.004(4)
C44 0.051(5) 0.051(5) 0.056(5) -0.002(4) -0.013(4) 0.005(4)
C45 0.040(4) 0.055(5) 0.058(5) -0.010(4) -0.003(4) 0.004(4)
C46 0.055(6) 0.055(6) 0.075(6) -0.003(5) -0.019(5) 0.003(4)
C47 0.048(5) 0.048(5) 0.050(5) -0.003(4) -0.003(4) -0.005(4)
C48 0.064(5) 0.040(4) 0.040(4) -0.013(3) -0.001(4) -0.003(4)
C49 0.067(6) 0.062(6) 0.059(6) -0.018(4) 0.009(5) -0.013(5)
C50 0.079(7) 0.087(8) 0.051(6) 0.003(5) 0.005(5) -0.013(6)
C51 0.080(8) 0.081(8) 0.074(7) 0.014(6) -0.010(6) 0.001(6)
C52 0.059(6) 0.084(7) 0.064(6) -0.015(5) 0.000(5) 0.002(5)
C53 0.056(5) 0.051(5) 0.056(5) -0.013(4) -0.002(4) -0.003(4)
C54 0.051(5) 0.072(6) 0.048(5) -0.019(4) -0.010(4) 0.009(5)
C55 0.056(5) 0.047(5) 0.050(5) -0.011(4) -0.004(4) -0.002(4)
C56 0.063(6) 0.092(8) 0.080(7) -0.033(6) -0.027(5) 0.010(6)
C57 0.105(7) 0.102(9) 0.051(6) -0.037(6) -0.004(5) -0.015(7)
C58 0.096(6) 0.096(8) 0.085(8) -0.048(7) 0.030(7) -0.018(7)
C59 0.063(6) 0.071(6) 0.076(7) -0.026(5) 0.007(5) -0.003(5)
C60 0.055(5) 0.048(5) 0.060(5) -0.022(4) 0.005(4) -0.005(4)
C61 0.053(6) 0.079(8) 0.092(8) -0.041(6) -0.026(6) 0.017(5)
C62 0.039(5) 0.072(6) 0.078(7) -0.026(5) -0.009(4) 0.012(4)
C63 0.044(5) 0.061(5) 0.072(6) -0.032(5) -0.011(4) 0.012(4)
C64 0.054(5) 0.062(6) 0.069(6) -0.019(5) -0.022(5) 0.013(4)
C65 0.056(6) 0.055(6) 0.071(6) -0.012(5) 0.001(5) -0.001(4)
C66 0.064(6) 0.054(6) 0.103(7) -0.008(5) 0.003(6) -0.001(5)
C67 0.106(10) 0.068(6) 0.082(6) 0.014(5) 0.024(7) 0.012(7)
C68 0.095(9) 0.092(8) 0.063(6) 0.006(5) -0.001(6) 0.018(7)
C69 0.066(6) 0.083(7) 0.056(6) -0.008(5) 0.003(5) 0.005(5)
C70 0.044(5) 0.057(5) 0.069(6) -0.012(4) -0.012(4) 0.002(4)
Fe1 0.0600(8) 0.0470(7) 0.0589(7) -0.0051(5) -0.0071(6) 0.0015(6)
Fe2 0.0661(8) 0.0511(7) 0.0581(8) -0.0184(6) -0.0019(7) -0.0032(6)

loop_
_atom_type_symbol
_atom_type_description
_atom_type_scat_dispersion_real
_atom_type_scat_dispersion_imag
_atom_type_scat_source
C C 0.0033 0.0016 'International Tables Vol C Tables 4.2.6.8 and 6.1.1.4'
H H 0.0000 0.0000 'International Tables Vol C Tables 4.2.6.8 and 6.1.1.4'
N N 0.0061 0.0033 'International Tables Vol C Tables 4.2.6.8 and 6.1.1.4'
O O 0.0106 0.0060 'International Tables Vol C Tables 4.2.6.8 and 6.1.1.4'
Fe Fe 0.3463 0.8444 'International Tables Vol C Tables 4.2.6.8 and 6.1.1.4'
Cd Cd -0.8075 1.2024 'International Tables Vol C Tables 4.2.6.8 and 6.1.1.4'

loop_
_geom_angle_atom_site_label_1
_geom_angle_atom_site_label_2
_geom_angle_atom_site_label_3
_geom_angle
_geom_angle_site_symmetry_1
_geom_angle_site_symmetry_3
N1 Cd1 N5 99.1(3) . .
N1 Cd1 O8 113.7(3) . .
N5 Cd1 O8 96.2(3) . .
N1 Cd1 O1 141.2(3) . .
N5 Cd1 O1 97.1(3) . .
O8 Cd1 O1 99.2(3) . .
N1 Cd1 O7 94.4(3) . .
N5 Cd1 O7 150.7(3) . .
O8 Cd1 O7 54.5(2) . .
O1 Cd1 O7 88.2(3) . .
N1 Cd1 O2 90.9(3) . .
N5 Cd1 O2 90.2(3) . .
O8 Cd1 O2 153.1(3) . .
O1 Cd1 O2 54.0(2) . .
O7 Cd1 O2 115.6(3) . .
N1 Cd1 C19 106.8(3) . .
N5 Cd1 C19 123.7(3) . .
O8 Cd1 C19 27.6(3) . .
O1 Cd1 C19 92.7(3) . .
O7 Cd1 C19 27.0(2) . .
O2 Cd1 C19 137.0(3) . .
N8 Cd2 N4 98.2(3) 1_545 .
N8 Cd2 O12 140.7(3) 1_545 1_645
N4 Cd2 O12 98.4(3) . 1_645
N8 Cd2 O6 111.4(3) 1_545 1_655
N4 Cd2 O6 94.2(2) . 1_655
O12 Cd2 O6 102.7(3) 1_645 1_655
N8 Cd2 O5 93.6(3) 1_545 1_655
N4 Cd2 O5 148.6(2) . 1_655
O12 Cd2 O5 90.4(3) 1_645 1_655
O6 Cd2 O5 54.5(2) 1_655 1_655
N8 Cd2 O11 90.6(3) 1_545 1_645
N4 Cd2 O11 90.5(3) . 1_645
O12 Cd2 O11 53.9(2) 1_645 1_645
O6 Cd2 O11 156.6(3) 1_655 1_645
O5 Cd2 O11 118.5(2) 1_655 1_645
N8 Cd2 C18 106.0(3) 1_545 1_655
N4 Cd2 C18 121.6(3) . 1_655
O12 Cd2 C18 95.0(3) 1_645 1_655
O6 Cd2 C18 27.5(2) 1_655 1_655
O5 Cd2 C18 27.1(2) 1_655 1_655
O11 Cd2 C18 140.0(3) 1_645 1_655
N8 Cd2 C36 116.1(3) 1_545 1_645
N4 Cd2 C36 94.7(2) . 1_645
O12 Cd2 C36 27.1(3) 1_645 1_645
O6 Cd2 C36 129.8(3) 1_655 1_645
O5 Cd2 C36 106.1(3) 1_655 1_645
O11 Cd2 C36 26.8(2) 1_645 1_645
C18 Cd2 C36 118.9(3) 1_655 1_645
C1 O1 Cd1 96.1(6) . .
C1 O2 Cd1 89.0(5) . .
C18 O5 Cd2 89.7(6) . 1_455
C18 O6 Cd2 91.4(6) . 1_455
C19 O7 Cd1 89.3(6) . .
C19 O8 Cd1 94.2(6) . .
C36 O11 Cd2 88.4(5) . 1_465
C36 O12 Cd2 95.7(6) . 1_465
H1W O13 H2W 102(9) . .
H3W O14 H4W 103(8) . .
C37 N1 C38 103.3(8) . .
C37 N1 Cd1 123.2(6) . .
C38 N1 Cd1 131.4(6) . .
C37 N2 C43 107.3(8) . .
C37 N2 C44 124.4(8) . .
C43 N2 C44 128.1(8) . .
C47 N3 C48 107.2(7) . .
C47 N3 C46 128.5(8) . .
C48 N3 C46 124.3(8) . .
C47 N4 C53 106.2(7) . .
C47 N4 Cd2 124.1(5) . .
C53 N4 Cd2 127.6(6) . .
C54 N5 C55 106.2(7) . .
C54 N5 Cd1 124.1(6) . .
C55 N5 Cd1 128.4(6) . .
C54 N6 C60 106.2(7) . .
C54 N6 C61 129.7(8) . .
C60 N6 C61 123.8(8) . .
C64 N7 C65 106.2(8) . .
C64 N7 C63 125.7(8) . .
C65 N7 C63 127.9(8) . .
C64 N8 C70 105.9(7) . .
C64 N8 Cd2 122.8(6) . 1_565
C70 N8 Cd2 127.3(6) . 1_565
O2 C1 O1 120.8(8) . .
O2 C1 C2 121.6(8) . .
O1 C1 C2 117.6(8) . .
C3 C2 C1 115.2(8) . .
C3 C2 H2A 108.5 . .
C1 C2 H2A 108.5 . .
C3 C2 H2B 108.5 . .
C1 C2 H2B 108.5 . .
H2A C2 H2B 107.5 . .
C2 C3 C4 112.8(8) . .
C2 C3 H3A 109.0 . .
C4 C3 H3A 109.0 . .
C2 C3 H3B 109.0 . .
C4 C3 H3B 109.0 . .
H3A C3 H3B 107.8 . .
O3 C4 C5 121.2(9) . .
O3 C4 C3 122.8(8) . .
C5 C4 C3 116.0(8) . .
C6 C5 C9 108.0(8) . .
C6 C5 C4 127.7(9) . .
C9 C5 C4 124.2(9) . .
C6 C5 Fe2 71.2(5) . .
C9 C5 Fe2 70.9(5) . .
C4 C5 Fe2 121.5(6) . .
C5 C6 C7 107.1(10) . .
C5 C6 Fe2 67.7(5) . .
C7 C6 Fe2 69.4(6) . .
C5 C6 H6 126.4 . .
C7 C6 H6 126.4 . .
Fe2 C6 H6 126.4 . .
C8 C7 C6 107.7(9) . .
C8 C7 Fe2 70.5(6) . .
C6 C7 Fe2 69.7(5) . .
C8 C7 H7 126.1 . .
C6 C7 H7 126.1 . .
Fe2 C7 H7 126.1 . .
C7 C8 C9 109.6(9) . .
C7 C8 Fe2 69.7(6) . .
C9 C8 Fe2 69.5(6) . .
C7 C8 H8 125.2 . .
C9 C8 H8 125.2 . .
Fe2 C8 H8 125.2 . .
C8 C9 C5 107.5(9) . .
C8 C9 Fe2 70.6(6) . .
C5 C9 Fe2 67.9(5) . .
C8 C9 H9 126.2 . .
C5 C9 H9 126.2 . .
Fe2 C9 H9 126.2 . .
C14 C10 C11 107.9(11) . .
C14 C10 Fe2 69.6(6) . .
C11 C10 Fe2 70.4(7) . .
C14 C10 H10 126.1 . .
C11 C10 H10 126.1 . .
Fe2 C10 H10 126.1 . .
C12 C11 C10 106.8(12) . .
C12 C11 Fe2 70.7(8) . .
C10 C11 Fe2 67.9(6) . .
C12 C11 H11 126.6 . .
C10 C11 H11 126.6 . .
Fe2 C11 H11 126.6 . .
C11 C12 C13 110.6(12) . .
C11 C12 Fe2 70.1(7) . .
C13 C12 Fe2 69.8(6) . .
C11 C12 H12 124.7 . .
C13 C12 H12 124.7 . .
Fe2 C12 H12 124.7 . .
C12 C13 C14 108.6(10) . .
C12 C13 Fe2 70.3(6) . .
C14 C13 Fe2 68.8(5) . .
C12 C13 H13 125.7 . .
C14 C13 H13 125.7 . .
Fe2 C13 H13 125.7 . .
C13 C14 C10 106.2(10) . .
C13 C14 C15 126.3(9) . .
C10 C14 C15 127.4(10) . .
C13 C14 Fe2 70.5(6) . .
C10 C14 Fe2 68.7(6) . .
C15 C14 Fe2 123.0(6) . .
O4 C15 C14 121.3(12) . .
O4 C15 C16 120.9(12) . .
C14 C15 C16 117.8(9) . .
C15 C16 C17 112.8(9) . .
C15 C16 H16A 109.0 . .
C17 C16 H16A 109.0 . .
C15 C16 H16B 109.0 . .
C17 C16 H16B 109.0 . .
H16A C16 H16B 107.8 . .
C18 C17 C16 112.0(8) . .
C18 C17 H17A 109.2 . .
C16 C17 H17A 109.2 . .
C18 C17 H17B 109.2 . .
C16 C17 H17B 109.2 . .
H17A C17 H17B 107.9 . .
O5 C18 O6 123.7(9) . .
O5 C18 C17 119.5(9) . .
O6 C18 C17 116.8(9) . .
O5 C18 Cd2 63.2(5) . 1_455
O6 C18 Cd2 61.1(5) . 1_455
C17 C18 Cd2 174.3(8) . 1_455
O7 C19 O8 121.7(10) . .
O7 C19 C20 120.3(10) . .
O8 C19 C20 117.9(9) . .
O7 C19 Cd1 63.8(5) . .
O8 C19 Cd1 58.2(5) . .
C20 C19 Cd1 171.2(9) . .
C19 C20 C22 114.0(10) . .
C19 C20 H20A 108.7 . .
C22 C20 H20A 108.7 . .
C19 C20 H20B 108.7 . .
C22 C20 H20B 108.7 . .
H20A C20 H20B 107.6 . .
O9 C21 C23 120.6(12) . .
O9 C21 C22 121.0(12) . .
C23 C21 C22 118.4(9) . .
C21 C22 C20 113.7(11) . .
C21 C22 H22A 108.8 . .
C20 C22 H22A 108.8 . .
C21 C22 H22B 108.8 . .
C20 C22 H22B 108.8 . .
H22A C22 H22B 107.7 . .
C21 C23 C24 127.8(10) . .
C21 C23 C27 127.7(10) . .
C24 C23 C27 104.3(10) . .
C21 C23 Fe1 122.4(7) . .
C24 C23 Fe1 69.5(6) . .
C27 C23 Fe1 67.5(6) . .
C25 C24 C23 108.9(11) . .
C25 C24 Fe1 69.6(6) . .
C23 C24 Fe1 69.2(5) . .
C25 C24 H24 125.5 . .
C23 C24 H24 125.5 . .
Fe1 C24 H24 125.5 . .
C26 C25 C24 110.6(12) . .
C26 C25 Fe1 71.1(6) . .
C24 C25 Fe1 70.6(6) . .
C26 C25 H25 124.7 . .
C24 C25 H25 124.7 . .
Fe1 C25 H25 124.7 . .
C25 C26 C27 108.0(12) . .
C25 C26 Fe1 69.9(7) . .
C27 C26 Fe1 67.9(6) . .
C25 C26 H26 126.0 . .
C27 C26 H26 126.0 . .
Fe1 C26 H26 126.0 . .
C26 C27 C23 108.2(11) . .
C26 C27 Fe1 71.0(7) . .
C23 C27 Fe1 70.1(6) . .
C26 C27 H27 125.9 . .
C23 C27 H27 125.9 . .
Fe1 C27 H27 125.9 . .
C29 C28 C32 108.7(10) . .
C29 C28 Fe1 70.6(6) . .
C32 C28 Fe1 69.0(5) . .
C29 C28 H28 125.6 . .
C32 C28 H28 125.6 . .
Fe1 C28 H28 125.6 . .
C30 C29 C28 106.9(10) . .
C30 C29 Fe1 69.2(6) . .
C28 C29 Fe1 69.1(5) . .
C30 C29 H29 126.5 . .
C28 C29 H29 126.5 . .
Fe1 C29 H29 126.5 . .
C31 C30 C29 110.5(10) . .
C31 C30 Fe1 69.6(6) . .
C29 C30 Fe1 70.3(6) . .
C31 C30 H30 124.7 . .
C29 C30 H30 124.7 . .
Fe1 C30 H30 124.7 . .
C30 C31 C32 107.2(10) . .
C30 C31 Fe1 70.1(6) . .
C32 C31 Fe1 69.3(6) . .
C30 C31 H31 126.4 . .
C32 C31 H31 126.4 . .
Fe1 C31 H31 126.4 . .
C28 C32 C31 106.7(9) . .
C28 C32 C33 127.6(9) . .
C31 C32 C33 124.9(9) . .
C28 C32 Fe1 69.2(5) . .
C31 C32 Fe1 69.2(6) . .
C33 C32 Fe1 118.8(7) . .
O10 C33 C32 121.5(9) . .
O10 C33 C34 120.4(9) . .
C32 C33 C34 118.0(8) . .
C33 C34 C35 114.7(8) . .
C33 C34 H34A 108.6 . .
C35 C34 H34A 108.6 . .
C33 C34 H34B 108.6 . .
C35 C34 H34B 108.6 . .
H34A C34 H34B 107.6 . .
C34 C35 C36 116.8(8) . .
C34 C35 H35A 108.1 . .
C36 C35 H35A 108.1 . .
C34 C35 H35B 108.1 . .
C36 C35 H35B 108.1 . .
H35A C35 H35B 107.3 . .
O11 C36 O12 122.0(8) . .
O11 C36 C35 120.3(8) . .
O12 C36 C35 117.7(9) . .
O11 C36 Cd2 64.8(5) . 1_465
O12 C36 Cd2 57.2(5) . 1_465
C35 C36 Cd2 174.6(7) . 1_465
N1 C37 N2 113.5(9) . .
N1 C37 H37 123.2 . .
N2 C37 H37 123.2 . .
C43 C38 C39 118.9(8) . .
C43 C38 N1 110.8(8) . .
C39 C38 N1 130.1(9) . .
C40 C39 C38 117.4(9) . .
C40 C39 H39 121.3 . .
C38 C39 H39 121.3 . .
C39 C40 C41 120.6(10) . .
C39 C40 H40 119.7 . .
C41 C40 H40 119.7 . .
C42 C41 C40 122.4(11) . .
C42 C41 H41 118.8 . .
C40 C41 H41 118.8 . .
C43 C42 C41 115.7(10) . .
C43 C42 H42 122.1 . .
C41 C42 H42 122.1 . .
C42 C43 N2 130.2(8) . .
C42 C43 C38 124.7(8) . .
N2 C43 C38 105.0(7) . .
N2 C44 C45 110.8(7) . .
N2 C44 H44A 109.5 . .
C45 C44 H44A 109.5 . .
N2 C44 H44B 109.5 . .
C45 C44 H44B 109.5 . .
H44A C44 H44B 108.1 . .
C46 C45 C44 108.0(7) . .
C46 C45 H45A 110.1 . .
C44 C45 H45A 110.1 . .
C46 C45 H45B 110.1 . .
C44 C45 H45B 110.1 . .
H45A C45 H45B 108.4 . .
N3 C46 C45 112.3(8) . .
N3 C46 H46A 109.1 . .
C45 C46 H46A 109.1 . .
N3 C46 H46B 109.1 . .
C45 C46 H46B 109.1 . .
H46A C46 H46B 107.9 . .
N4 C47 N3 112.1(7) . .
N4 C47 H47 124.0 . .
N3 C47 H47 124.0 . .
N3 C48 C49 132.7(9) . .
N3 C48 C53 105.3(7) . .
C49 C48 C53 122.0(8) . .
C50 C49 C48 117.2(10) . .
C50 C49 H49 121.4 . .
C48 C49 H49 121.4 . .
C49 C50 C51 119.9(10) . .
C49 C50 H50 120.1 . .
C51 C50 H50 120.1 . .
C52 C51 C50 125.0(10) . .
C52 C51 H51 117.5 . .
C50 C51 H51 117.5 . .
C51 C52 C53 116.8(10) . .
C51 C52 H52 121.6 . .
C53 C52 H52 121.6 . .
N4 C53 C52 131.6(9) . .
N4 C53 C48 109.3(7) . .
C52 C53 C48 119.1(8) . .
N5 C54 N6 113.0(8) . .
N5 C54 H54 123.5 . .
N6 C54 H54 123.5 . .
C56 C55 N5 131.5(9) . .
C56 C55 C60 119.3(9) . .
N5 C55 C60 109.0(7) . .
C57 C56 C55 118.7(10) . .
C57 C56 H56 120.7 . .
C55 C56 H56 120.7 . .
C56 C57 C58 122.3(10) . .
C56 C57 H57 118.9 . .
C58 C57 H57 118.9 . .
C59 C58 C57 120.2(10) . .
C59 C58 H58 119.9 . .
C57 C58 H58 119.9 . .
C60 C59 C58 117.5(10) . .
C60 C59 H59 121.3 . .
C58 C59 H59 121.3 . .
C59 C60 N6 132.4(9) . .
C59 C60 C55 122.0(9) . .
N6 C60 C55 105.5(7) . .
N6 C61 C62 114.6(8) . .
N6 C61 H61A 108.6 . .
C62 C61 H61A 108.6 . .
N6 C61 H61B 108.6 . .
C62 C61 H61B 108.6 . .
H61A C61 H61B 107.6 . .
C61 C62 C63 110.6(7) . .
C61 C62 H62A 109.5 . .
C63 C62 H62A 109.5 . .
C61 C62 H62B 109.5 . .
C63 C62 H62B 109.5 . .
H62A C62 H62B 108.1 . .
N7 C63 C62 111.6(7) . .
N7 C63 H63A 109.3 . .
C62 C63 H63A 109.3 . .
N7 C63 H63B 109.3 . .
C62 C63 H63B 109.3 . .
H63A C63 H63B 108.0 . .
N8 C64 N7 113.3(9) . .
N8 C64 H64 123.4 . .
N7 C64 H64 123.4 . .
C66 C65 C70 123.3(11) . .
C66 C65 N7 130.2(10) . .
C70 C65 N7 106.5(8) . .
C65 C66 C67 117.0(11) . .
C65 C66 H66 121.5 . .
C67 C66 H66 121.5 . .
C66 C67 C68 119.0(10) . .
C66 C67 H67 120.5 . .
C68 C67 H67 120.5 . .
C69 C68 C67 123.9(12) . .
C69 C68 H68 118.1 . .
C67 C68 H68 118.1 . .
C68 C69 C70 116.2(11) . .
C68 C69 H69 121.9 . .
C70 C69 H69 121.9 . .
C69 C70 C65 120.5(10) . .
C69 C70 N8 131.4(9) . .
C65 C70 N8 108.0(8) . .
C27 Fe1 C31 128.1(5) . .
C27 Fe1 C32 107.5(5) . .
C31 Fe1 C32 41.5(4) . .
C27 Fe1 C28 118.5(5) . .
C31 Fe1 C28 69.5(4) . .
C32 Fe1 C28 41.8(4) . .
C27 Fe1 C30 166.3(6) . .
C31 Fe1 C30 40.3(4) . .
C32 Fe1 C30 68.3(5) . .
C28 Fe1 C30 67.7(5) . .
C27 Fe1 C25 67.9(6) . .
C31 Fe1 C25 113.2(5) . .
C32 Fe1 C25 146.0(5) . .
C28 Fe1 C25 170.2(5) . .
C30 Fe1 C25 107.8(6) . .
C27 Fe1 C29 151.7(5) . .
C31 Fe1 C29 69.1(4) . .
C32 Fe1 C29 69.3(4) . .
C28 Fe1 C29 40.3(4) . .
C30 Fe1 C29 40.5(5) . .
C25 Fe1 C29 130.8(5) . .
C27 Fe1 C23 42.4(5) . .
C31 Fe1 C23 169.8(4) . .
C32 Fe1 C23 131.7(4) . .
C28 Fe1 C23 110.3(4) . .
C30 Fe1 C23 149.7(4) . .
C25 Fe1 C23 68.8(5) . .
C29 Fe1 C23 117.8(4) . .
C27 Fe1 C26 41.1(6) . .
C31 Fe1 C26 105.2(5) . .
C32 Fe1 C26 115.0(5) . .
C28 Fe1 C26 150.5(6) . .
C30 Fe1 C26 127.6(6) . .
C25 Fe1 C26 39.1(5) . .
C29 Fe1 C26 166.6(6) . .
C23 Fe1 C26 69.7(5) . .
C27 Fe1 C24 69.0(5) . .
C31 Fe1 C24 145.9(4) . .
C32 Fe1 C24 172.5(4) . .
C28 Fe1 C24 133.3(4) . .
C30 Fe1 C24 116.7(5) . .
C25 Fe1 C24 39.8(4) . .
C29 Fe1 C24 110.4(4) . .
C23 Fe1 C24 41.3(4) . .
C26 Fe1 C24 67.2(5) . .
C5 Fe2 C10 108.1(4) . .
C5 Fe2 C14 132.7(4) . .
C10 Fe2 C14 41.8(4) . .
C5 Fe2 C9 41.2(4) . .
C10 Fe2 C9 129.3(4) . .
C14 Fe2 C9 170.6(4) . .
C5 Fe2 C7 69.1(4) . .
C10 Fe2 C7 151.9(6) . .
C14 Fe2 C7 118.7(4) . .
C9 Fe2 C7 68.0(4) . .
C5 Fe2 C13 172.9(4) . .
C10 Fe2 C13 68.4(4) . .
C14 Fe2 C13 40.7(4) . .
C9 Fe2 C13 145.8(4) . .
C7 Fe2 C13 110.8(4) . .
C5 Fe2 C11 114.3(5) . .
C10 Fe2 C11 41.6(6) . .
C14 Fe2 C11 69.8(5) . .
C9 Fe2 C11 105.1(5) . .
C7 Fe2 C11 166.0(6) . .
C13 Fe2 C11 67.6(5) . .
C5 Fe2 C6 41.1(4) . .
C10 Fe2 C6 118.4(5) . .
C14 Fe2 C6 111.6(4) . .
C9 Fe2 C6 68.5(4) . .
C7 Fe2 C6 40.9(4) . .
C13 Fe2 C6 134.3(4) . .
C11 Fe2 C6 149.6(5) . .
C5 Fe2 C12 145.6(5) . .
C10 Fe2 C12 67.6(6) . .
C14 Fe2 C12 68.1(5) . .
C9 Fe2 C12 113.4(5) . .
C7 Fe2 C12 131.0(6) . .
C13 Fe2 C12 39.8(4) . .
C11 Fe2 C12 39.1(6) . .
C6 Fe2 C12 171.2(5) . .
C5 Fe2 C8 68.2(4) . .
C10 Fe2 C8 167.0(5) . .
C14 Fe2 C8 149.4(4) . .
C9 Fe2 C8 39.9(4) . .
C7 Fe2 C8 39.9(5) . .
C13 Fe2 C8 116.6(4) . .
C11 Fe2 C8 127.3(6) . .
C6 Fe2 C8 67.6(4) . .
C12 Fe2 C8 108.0(5) . .

loop_
_geom_bond_atom_site_label_1
_geom_bond_atom_site_label_2
_geom_bond_distance
_geom_bond_site_symmetry_2
Cd1 N1 2.270(8) .
Cd1 N5 2.323(7) .
Cd1 O8 2.333(7) .
Cd1 O1 2.333(6) .
Cd1 O7 2.457(7) .
Cd1 O2 2.510(8) .
Cd1 C19 2.738(11) .
Cd2 N8 2.281(7) 1_545
Cd2 N4 2.317(7) .
Cd2 O12 2.336(7) 1_645
Cd2 O6 2.396(7) 1_655
Cd2 O5 2.442(6) 1_655
Cd2 O11 2.502(7) 1_645
Cd2 C18 2.736(10) 1_655
Cd2 C36 2.764(9) 1_645
O1 C1 1.290(10) .
O2 C1 1.245(11) .
O3 C4 1.209(10) .
O4 C15 1.226(12) .
O5 C18 1.248(11) .
O5 Cd2 2.442(6) 1_455
O6 C18 1.264(11) .
O6 Cd2 2.396(7) 1_455
O7 C19 1.241(11) .
O8 C19 1.273(12) .
O9 C21 1.245(13) .
O10 C33 1.242(11) .
O11 C36 1.247(11) .
O11 Cd2 2.502(7) 1_465
O12 C36 1.265(11) .
O12 Cd2 2.336(7) 1_465
O13 H1W 0.86(9) .
O13 H2W 0.86(6) .
O14 H3W 0.85(6) .
O14 H4W 0.85(7) .
N1 C37 1.345(12) .
N1 C38 1.415(12) .
N2 C37 1.354(12) .
N2 C43 1.402(11) .
N2 C44 1.496(11) .
N3 C47 1.386(11) .
N3 C48 1.395(11) .
N3 C46 1.493(11) .
N4 C47 1.342(11) .
N4 C53 1.389(11) .
N5 C54 1.323(11) .
N5 C55 1.405(11) .
N6 C54 1.382(12) .
N6 C60 1.415(11) .
N6 C61 1.462(12) .
N7 C64 1.353(12) .
N7 C65 1.420(13) .
N7 C63 1.489(11) .
N8 C64 1.330(12) .
N8 C70 1.421(12) .
N8 Cd2 2.281(7) 1_565
C1 C2 1.537(13) .
C2 C3 1.523(13) .
C2 H2A 0.9700 .
C2 H2B 0.9700 .
C3 C4 1.535(13) .
C3 H3A 0.9700 .
C3 H3B 0.9700 .
C4 C5 1.505(12) .
C5 C6 1.445(14) .
C5 C9 1.443(14) .
C5 Fe2 2.032(9) .
C6 C7 1.451(15) .
C6 Fe2 2.079(10) .
C6 H6 0.9800 .
C7 C8 1.419(16) .
C7 Fe2 2.076(10) .
C7 H7 0.9800 .
C8 C9 1.420(15) .
C8 Fe2 2.087(10) .
C8 H8 0.9800 .
C9 Fe2 2.072(10) .
C9 H9 0.9800 .
C10 C14 1.460(15) .
C10 C11 1.46(2) .
C10 Fe2 2.041(11) .
C10 H10 0.9800 .
C11 C12 1.39(2) .
C11 Fe2 2.074(12) .
C11 H11 0.9800 .
C12 C13 1.417(15) .
C12 Fe2 2.082(11) .
C12 H12 0.9800 .
C13 C14 1.434(14) .
C13 Fe2 2.075(9) .
C13 H13 0.9800 .
C14 C15 1.496(15) .
C14 Fe2 2.053(10) .
C15 C16 1.537(16) .
C16 C17 1.583(15) .
C16 H16A 0.9700 .
C16 H16B 0.9700 .
C17 C18 1.537(14) .
C17 H17A 0.9700 .
C17 H17B 0.9700 .
C18 Cd2 2.736(10) 1_455
C19 C20 1.511(16) .
C20 C22 1.548(15) .
C20 H20A 0.9700 .
C20 H20B 0.9700 .
C21 C23 1.439(15) .
C21 C22 1.511(17) .
C22 H22A 0.9700 .
C22 H22B 0.9700 .
C23 C24 1.468(14) .
C23 C27 1.492(16) .
C23 Fe1 2.080(10) .
C24 C25 1.414(16) .
C24 Fe1 2.083(10) .
C24 H24 0.9800 .
C25 C26 1.391(19) .
C25 Fe1 2.071(11) .
C25 H25 0.9800 .
C26 C27 1.45(2) .
C26 Fe1 2.086(11) .
C26 H26 0.9800 .
C27 Fe1 2.044(12) .
C27 H27 0.9800 .
C28 C29 1.426(15) .
C28 C32 1.469(14) .
C28 Fe1 2.060(9) .
C28 H28 0.9800 .
C29 C30 1.435(17) .
C29 Fe1 2.079(10) .
C29 H29 0.9800 .
C30 C31 1.420(16) .
C30 Fe1 2.065(11) .
C30 H30 0.9800 .
C31 C32 1.457(15) .
C31 Fe1 2.057(10) .
C31 H31 0.9800 .
C32 C33 1.501(14) .
C32 Fe1 2.059(10) .
C33 C34 1.522(14) .
C34 C35 1.527(14) .
C34 H34A 0.9700 .
C34 H34B 0.9700 .
C35 C36 1.545(13) .
C35 H35A 0.9700 .
C35 H35B 0.9700 .
C36 Cd2 2.764(9) 1_465
C37 H37 0.9300 .
C38 C43 1.390(13) .
C38 C39 1.419(13) .
C39 C40 1.397(16) .
C39 H39 0.9300 .
C40 C41 1.415(17) .
C40 H40 0.9300 .
C41 C42 1.376(16) .
C41 H41 0.9300 .
C42 C43 1.381(13) .
C42 H42 0.9300 .
C44 C45 1.529(11) .
C44 H44A 0.9700 .
C44 H44B 0.9700 .
C45 C46 1.533(12) .
C45 H45A 0.9700 .
C45 H45B 0.9700 .
C46 H46A 0.9700 .
C46 H46B 0.9700 .
C47 H47 0.9300 .
C48 C49 1.416(12) .
C48 C53 1.435(12) .
C49 C50 1.394(14) .
C49 H49 0.9300 .
C50 C51 1.409(16) .
C50 H50 0.9300 .
C51 C52 1.354(15) .
C51 H51 0.9300 .
C52 C53 1.436(13) .
C52 H52 0.9300 .
C54 H54 0.9300 .
C55 C56 1.388(13) .
C55 C60 1.419(12) .
C56 C57 1.364(16) .
C56 H56 0.9300 .
C57 C58 1.409(17) .
C57 H57 0.9300 .
C58 C59 1.388(16) .
C58 H58 0.9300 .
C59 C60 1.389(13) .
C59 H59 0.9300 .
C61 C62 1.494(14) .
C61 H61A 0.9700 .
C61 H61B 0.9700 .
C62 C63 1.529(12) .
C62 H62A 0.9700 .
C62 H62B 0.9700 .
C63 H63A 0.9700 .
C63 H63B 0.9700 .
C64 H64 0.9300 .
C65 C66 1.380(14) .
C65 C70 1.397(13) .
C66 C67 1.397(17) .
C66 H66 0.9300 .
C67 C68 1.417(18) .
C67 H67 0.9300 .
C68 C69 1.379(15) .
C68 H68 0.9300 .
C69 C70 1.392(14) .
C69 H69 0.9300 .
